data_7223114
loop_
_publ_author_name
'Anthony, Savarimuthu Philip'
'Hariharan, P. S.'
'Kundu, Anu'
'Moon, Dohyun'
'Prabakaran, K.'

_publ_section_title
;
 Stimuli responsive reversible high contrast off-on fluorescence switching
 of simple aryl-ether amine based aggregation induced enhanced emission
 materials
;
_journal_name_full 'RSC Adv.'
_journal_paper_doi 10.1039/C5RA17570D
_journal_year 2015
_chemical_formula_moiety 'C24 H17 N O4'
_chemical_formula_sum 'C24 H17 N O4'
_chemical_formula_weight 383.38
_chemical_name_systematic '2-(2-((2-hydroxy-naphthylidene) amino) phenoxy) benzene-carboxylic acid '
_space_group_crystal_system monoclinic
_space_group_IT_number 14
_space_group_name_Hall '-P 2ybc'
_space_group_name_H-M_alt 'P 1 21/c 1'
_symmetry_space_group_name_Hall '-P 2ybc'
_symmetry_space_group_name_H-M 'P 1 21/c 1'
_atom_sites_solution_hydrogens geom
_audit_creation_method SHELXL-2014/7
_audit_update_record
;
2015-08-10 deposited with the CCDC.
2015-10-30 downloaded from the CCDC.
;
_cell_angle_alpha 90
_cell_angle_beta 93.00(3)
_cell_angle_gamma 90
_cell_formula_units_Z 4
_cell_length_a 13.436(3)
_cell_length_b 7.7720(16)
_cell_length_c 17.215(3)
_cell_measurement_reflns_used 49563
_cell_measurement_temperature 100(2)
_cell_measurement_theta_max 33.547
_cell_measurement_theta_min 0.361
_cell_volume 1795.2(6)
_computing_cell_refinement 'HKL3000sm(Otwinowski & Minor, 1997)'
_computing_data_collection 'PAL ADSC Quantum-210 ADX Program (Arvai & Nielsen, 1983)'
_computing_data_reduction 'HKL3000sm(Otwinowski & Minor, 1997)'
_computing_molecular_graphics 'ORTEP3 (Farrugia, L. J. 2012)'
_computing_publication_material 'EnCifer 1.5'
_computing_structure_refinement 'SHELXL-2014/7 (Sheldrick, 2008)'
_computing_structure_solution 'SHELXT-2014/4 (Sheldrick, 2008)'
_diffrn_ambient_temperature 100(2)
_diffrn_measured_fraction_theta_full 0.990
_diffrn_measured_fraction_theta_max 0.986
_diffrn_measurement_device_type 'ADSC Q210 CCD area detector'
_diffrn_measurement_method 'omega scan'
_diffrn_radiation_type synchrotron
_diffrn_radiation_wavelength 0.62998
_diffrn_reflns_av_R_equivalents 0.0299
_diffrn_reflns_av_unetI/netI 0.0265
_diffrn_reflns_laue_measured_fraction_full 0.990
_diffrn_reflns_laue_measured_fraction_max 0.986
_diffrn_reflns_limit_h_max 18
_diffrn_reflns_limit_h_min -18
_diffrn_reflns_limit_k_max 10
_diffrn_reflns_limit_k_min -10
_diffrn_reflns_limit_l_max 23
_diffrn_reflns_limit_l_min -23
_diffrn_reflns_number 17633
_diffrn_reflns_point_group_measured_fraction_full 0.990
_diffrn_reflns_point_group_measured_fraction_max 0.986
_diffrn_reflns_theta_full 22.209
_diffrn_reflns_theta_max 25.999
_diffrn_reflns_theta_min 2.549
_diffrn_source 'PLSII 2D bending magnet'
_exptl_absorpt_coefficient_mu 0.075
_exptl_absorpt_correction_T_max 1.000
_exptl_absorpt_correction_T_min 0.994
_exptl_absorpt_correction_type empirical
_exptl_absorpt_process_details 'HKL3000sm Scalepack'
_exptl_crystal_colour yellow
_exptl_crystal_density_diffrn 1.419
_exptl_crystal_description plate
_exptl_crystal_F_000 800
_exptl_crystal_size_max 0.075
_exptl_crystal_size_mid 0.075
_exptl_crystal_size_min 0.005
_refine_diff_density_max 0.922
_refine_diff_density_min -0.842
_refine_diff_density_rms 0.063
_refine_ls_extinction_method none
_refine_ls_goodness_of_fit_ref 1.057
_refine_ls_hydrogen_treatment constr
_refine_ls_matrix_type full
_refine_ls_number_parameters 264
_refine_ls_number_reflns 4995
_refine_ls_number_restraints 0
_refine_ls_restrained_S_all 1.057
_refine_ls_R_factor_all 0.0513
_refine_ls_R_factor_gt 0.0440
_refine_ls_shift/su_max 0.001
_refine_ls_shift/su_mean 0.000
_refine_ls_structure_factor_coef Fsqd
_refine_ls_weighting_details 'w=1/[\s^2^(Fo^2^)+(0.0805P)^2^+0.6411P] where P=(Fo^2^+2Fc^2^)/3'
_refine_ls_weighting_scheme calc
_refine_ls_wR_factor_gt 0.1243
_refine_ls_wR_factor_ref 0.1295
_reflns_Friedel_coverage 0.000
_reflns_number_gt 4251
_reflns_number_total 4995
_reflns_threshold_expression 'I > 2\s(I)'
_cod_data_source_file c5ra17570d2.cif
_cod_data_source_block SPA8
_cod_database_code 7223114
_shelx_shelxl_version_number 2014/7
_shelx_space_group_comment
;
The symmetry employed for this shelxl refinement is uniquely defined
by the following loop, which should always be used as a source of
symmetry information in preference to the above space-group names.
They are only intended as comments.
;
_shelx_estimated_absorpt_t_min 0.994
_shelx_estimated_absorpt_t_max 1.000

loop_
_space_group_symop_operation_xyz
'x, y, z'
'-x, y+1/2, -z+1/2'
'-x, -y, -z'
'x, -y-1/2, z-1/2'

loop_
_atom_site_label
_atom_site_type_symbol
_atom_site_fract_x
_atom_site_fract_y
_atom_site_fract_z
_atom_site_U_iso_or_equiv
_atom_site_adp_type
_atom_site_occupancy
_atom_site_site_symmetry_order
_atom_site_calc_flag
_atom_site_refinement_flags_posn
_atom_site_refinement_flags_adp
O1 O 0.41352(6) 0.96230(11) 0.66334(5) 0.01227(17) Uani 1 1 d . .
H1 H 0.3946 0.9062 0.6236 0.018 Uiso 1 1 calc R U
O2 O 0.25304(6) 0.66384(11) 0.57859(5) 0.01158(17) Uani 1 1 d . .
O3 O 0.34480(6) 0.35355(12) 0.61290(5) 0.01643(19) Uani 1 1 d . .
O4 O 0.26031(7) 0.16426(12) 0.68134(6) 0.0206(2) Uani 1 1 d . .
H4 H 0.3128 0.1064 0.6783 0.031 Uiso 1 1 calc R U
N1 N 0.42952(7) 0.76556(12) 0.54504(5) 0.00861(18) Uani 1 1 d . .
C1 C 0.26950(8) 0.31220(15) 0.64380(6) 0.0110(2) Uani 1 1 d . .
C2 C 0.17709(8) 0.42016(15) 0.64322(6) 0.0104(2) Uani 1 1 d . .
C3 C 0.09205(9) 0.35927(15) 0.67804(7) 0.0137(2) Uani 1 1 d . .
H3 H 0.0928 0.2470 0.6999 0.016 Uiso 1 1 calc R U
C4 C 0.00672(9) 0.45914(17) 0.68134(7) 0.0161(2) Uani 1 1 d . .
H4A H -0.0501 0.4151 0.7052 0.019 Uiso 1 1 calc R U
C5 C 0.00458(8) 0.62305(17) 0.64976(7) 0.0158(2) Uani 1 1 d . .
H5 H -0.0534 0.6922 0.6525 0.019 Uiso 1 1 calc R U
C6 C 0.08752(8) 0.68614(16) 0.61410(7) 0.0136(2) Uani 1 1 d . .
H6 H 0.0861 0.7983 0.5921 0.016 Uiso 1 1 calc R U
C7 C 0.17248(8) 0.58533(15) 0.61054(6) 0.0101(2) Uani 1 1 d . .
C8 C 0.28316(8) 0.60714(14) 0.50760(6) 0.0088(2) Uani 1 1 d . .
C9 C 0.22437(8) 0.51151(15) 0.45553(7) 0.0117(2) Uani 1 1 d . .
H9 H 0.1587 0.4793 0.4675 0.014 Uiso 1 1 calc R U
C10 C 0.26292(8) 0.46304(15) 0.38515(6) 0.0120(2) Uani 1 1 d . .
H10 H 0.2232 0.3974 0.3488 0.014 Uiso 1 1 calc R U
C11 C 0.35883(8) 0.51013(15) 0.36797(6) 0.0114(2) Uani 1 1 d . .
H11 H 0.3847 0.4753 0.3201 0.014 Uiso 1 1 calc R U
C12 C 0.41760(8) 0.60794(14) 0.42025(6) 0.0099(2) Uani 1 1 d . .
H12 H 0.4834 0.6396 0.4084 0.012 Uiso 1 1 calc R U
C13 C 0.37913(7) 0.65888(13) 0.49002(6) 0.0079(2) Uani 1 1 d . .
C14 C 0.52344(8) 0.81488(14) 0.54485(6) 0.0087(2) Uani 1 1 d . .
H14 H 0.5634 0.7734 0.5050 0.010 Uiso 1 1 calc R U
C15 C 0.56683(8) 0.92643(13) 0.60131(6) 0.0085(2) Uani 1 1 d . .
C16 C 0.67184(8) 0.96943(14) 0.59988(6) 0.0094(2) Uani 1 1 d . .
C17 C 0.73191(8) 0.92366(15) 0.53823(7) 0.0130(2) Uani 1 1 d . .
H17 H 0.7030 0.8635 0.4946 0.016 Uiso 1 1 calc R U
C18 C 0.83204(9) 0.96491(16) 0.54030(8) 0.0168(2) Uani 1 1 d . .
H18 H 0.8710 0.9327 0.4981 0.020 Uiso 1 1 calc R U
C19 C 0.87691(9) 1.05352(16) 0.60370(8) 0.0181(2) Uani 1 1 d . .
H19 H 0.9461 1.0792 0.6053 0.022 Uiso 1 1 calc R U
C20 C 0.81923(9) 1.10282(16) 0.66364(7) 0.0154(2) Uani 1 1 d . .
H20 H 0.8491 1.1643 0.7065 0.018 Uiso 1 1 calc R U
C21 C 0.71687(8) 1.06393(14) 0.66260(7) 0.0114(2) Uani 1 1 d . .
C22 C 0.65635(9) 1.12402(15) 0.72306(7) 0.0136(2) Uani 1 1 d . .
H22 H 0.6869 1.1867 0.7652 0.016 Uiso 1 1 calc R U
C23 C 0.55696(9) 1.09436(15) 0.72207(7) 0.0138(2) Uani 1 1 d . .
H23 H 0.5191 1.1413 0.7621 0.017 Uiso 1 1 calc R U
C24 C 0.50750(8) 0.99316(14) 0.66160(6) 0.0099(2) Uani 1 1 d . .

loop_
_atom_site_aniso_label
_atom_site_aniso_U_11
_atom_site_aniso_U_22
_atom_site_aniso_U_33
_atom_site_aniso_U_23
_atom_site_aniso_U_13
_atom_site_aniso_U_12
O1 0.0121(4) 0.0138(4) 0.0112(4) -0.0016(3) 0.0041(3) -0.0006(3)
O2 0.0116(4) 0.0156(4) 0.0081(4) -0.0034(3) 0.0058(3) -0.0046(3)
O3 0.0102(4) 0.0218(4) 0.0178(4) 0.0037(3) 0.0046(3) 0.0010(3)
O4 0.0179(4) 0.0167(4) 0.0284(5) 0.0070(4) 0.0116(4) 0.0050(3)
N1 0.0087(4) 0.0087(4) 0.0084(4) 0.0013(3) 0.0006(3) -0.0011(3)
C1 0.0113(5) 0.0145(5) 0.0073(5) -0.0019(4) 0.0017(3) -0.0006(4)
C2 0.0095(5) 0.0142(5) 0.0078(5) -0.0026(4) 0.0025(3) -0.0011(4)
C3 0.0137(5) 0.0147(5) 0.0133(5) -0.0008(4) 0.0048(4) -0.0035(4)
C4 0.0103(5) 0.0214(6) 0.0170(6) -0.0010(4) 0.0054(4) -0.0038(4)
C5 0.0091(5) 0.0211(6) 0.0175(6) -0.0010(4) 0.0027(4) 0.0007(4)
C6 0.0122(5) 0.0166(5) 0.0121(5) 0.0008(4) 0.0022(4) 0.0005(4)
C7 0.0085(4) 0.0152(5) 0.0068(5) -0.0020(4) 0.0024(3) -0.0031(4)
C8 0.0096(4) 0.0102(5) 0.0070(5) 0.0004(4) 0.0030(3) 0.0003(3)
C9 0.0095(5) 0.0151(5) 0.0105(5) -0.0004(4) 0.0013(4) -0.0023(4)
C10 0.0125(5) 0.0147(5) 0.0086(5) -0.0021(4) -0.0005(4) -0.0008(4)
C11 0.0127(5) 0.0143(5) 0.0075(5) -0.0006(4) 0.0024(4) 0.0019(4)
C12 0.0091(4) 0.0121(5) 0.0087(5) 0.0013(4) 0.0026(3) 0.0011(4)
C13 0.0079(4) 0.0082(4) 0.0075(5) 0.0013(3) 0.0001(3) 0.0003(3)
C14 0.0092(5) 0.0089(4) 0.0082(5) 0.0021(3) 0.0013(3) 0.0004(3)
C15 0.0093(4) 0.0080(4) 0.0081(5) 0.0010(3) 0.0012(3) -0.0003(3)
C16 0.0094(5) 0.0079(4) 0.0107(5) 0.0023(4) 0.0004(4) 0.0000(3)
C17 0.0113(5) 0.0125(5) 0.0155(5) -0.0021(4) 0.0030(4) -0.0012(4)
C18 0.0120(5) 0.0155(5) 0.0234(6) -0.0002(4) 0.0058(4) -0.0004(4)
C19 0.0101(5) 0.0176(6) 0.0263(7) 0.0023(5) -0.0009(4) -0.0021(4)
C20 0.0133(5) 0.0156(5) 0.0168(6) 0.0022(4) -0.0045(4) -0.0033(4)
C21 0.0127(5) 0.0106(5) 0.0108(5) 0.0029(4) -0.0018(4) -0.0012(4)
C22 0.0189(5) 0.0141(5) 0.0075(5) 0.0010(4) -0.0017(4) -0.0030(4)
C23 0.0192(5) 0.0141(5) 0.0083(5) -0.0011(4) 0.0032(4) -0.0024(4)
C24 0.0126(5) 0.0090(5) 0.0083(5) 0.0030(4) 0.0024(4) -0.0002(4)

loop_
_atom_type_symbol
_atom_type_description
_atom_type_scat_dispersion_real
_atom_type_scat_dispersion_imag
_atom_type_scat_source
C C 0.0020 0.0010 'International Tables Vol C Tables 4.2.6.8 and 6.1.1.4'
H H 0.0000 0.0000 'International Tables Vol C Tables 4.2.6.8 and 6.1.1.4'
N N 0.0050 0.0020 'International Tables Vol C Tables 4.2.6.8 and 6.1.1.4'
O O 0.0090 0.0050 'International Tables Vol C Tables 4.2.6.8 and 6.1.1.4'

loop_
_geom_angle_atom_site_label_1
_geom_angle_atom_site_label_2
_geom_angle_atom_site_label_3
_geom_angle
C24 O1 H1 109.5
C8 O2 C7 118.94(9)
C1 O4 H4 109.5
C14 N1 C13 126.65(9)
O3 C1 O4 123.01(11)
O3 C1 C2 124.03(11)
O4 C1 C2 112.96(10)
C3 C2 C7 117.48(10)
C3 C2 C1 120.16(10)
C7 C2 C1 122.33(10)
C4 C3 C2 121.52(11)
C4 C3 H3 119.2
C2 C3 H3 119.2
C5 C4 C3 119.90(11)
C5 C4 H4A 120.0
C3 C4 H4A 120.0
C4 C5 C6 119.83(11)
C4 C5 H5 120.1
C6 C5 H5 120.1
C7 C6 C5 120.04(11)
C7 C6 H6 120.0
C5 C6 H6 120.0
O2 C7 C6 115.56(10)
O2 C7 C2 123.04(10)
C6 C7 C2 121.21(10)
O2 C8 C9 124.24(9)
O2 C8 C13 114.60(10)
C9 C8 C13 121.13(10)
C8 C9 C10 118.92(10)
C8 C9 H9 120.5
C10 C9 H9 120.5
C11 C10 C9 120.39(10)
C11 C10 H10 119.8
C9 C10 H10 119.8
C10 C11 C12 120.56(10)
C10 C11 H11 119.7
C12 C11 H11 119.7
C13 C12 C11 119.37(10)
C13 C12 H12 120.3
C11 C12 H12 120.3
C12 C13 C8 119.59(10)
C12 C13 N1 124.23(9)
C8 C13 N1 116.15(9)
N1 C14 C15 122.65(10)
N1 C14 H14 118.7
C15 C14 H14 118.7
C14 C15 C24 119.72(10)
C14 C15 C16 119.90(10)
C24 C15 C16 120.35(10)
C17 C16 C21 117.76(10)
C17 C16 C15 123.31(10)
C21 C16 C15 118.92(10)
C18 C17 C16 121.08(11)
C18 C17 H17 119.5
C16 C17 H17 119.5
C17 C18 C19 120.88(11)
C17 C18 H18 119.6
C19 C18 H18 119.6
C20 C19 C18 119.00(11)
C20 C19 H19 120.5
C18 C19 H19 120.5
C19 C20 C21 121.25(11)
C19 C20 H20 119.4
C21 C20 H20 119.4
C20 C21 C16 119.97(11)
C20 C21 C22 120.82(11)
C16 C21 C22 119.17(10)
C23 C22 C21 122.16(11)
C23 C22 H22 118.9
C21 C22 H22 118.9
C22 C23 C24 121.31(11)
C22 C23 H23 119.3
C24 C23 H23 119.3
O1 C24 C15 122.09(10)
O1 C24 C23 120.08(10)
C15 C24 C23 117.82(10)

loop_
_geom_bond_atom_site_label_1
_geom_bond_atom_site_label_2
_geom_bond_distance
O1 C24 1.2872(13)
O1 H1 0.8400
O2 C8 1.3797(13)
O2 C7 1.3816(13)
O3 C1 1.2108(14)
O4 C1 1.3279(15)
O4 H4 0.8400
N1 C14 1.3190(13)
N1 C13 1.4055(13)
C1 C2 1.4981(15)
C2 C3 1.4003(15)
C2 C7 1.4016(16)
C3 C4 1.3881(17)
C3 H3 0.9500
C4 C5 1.3848(18)
C4 H4A 0.9500
C5 C6 1.3896(16)
C5 H5 0.9500
C6 C7 1.3885(16)
C6 H6 0.9500
C8 C9 1.3804(15)
C8 C13 1.3989(14)
C9 C10 1.3943(16)
C9 H9 0.9500
C10 C11 1.3864(16)
C10 H10 0.9500
C11 C12 1.3917(15)
C11 H11 0.9500
C12 C13 1.3899(15)
C12 H12 0.9500
C14 C15 1.4060(15)
C14 H14 0.9500
C15 C24 1.4381(15)
C15 C16 1.4514(15)
C16 C17 1.4122(16)
C16 C21 1.4152(16)
C17 C18 1.3816(16)
C17 H17 0.9500
C18 C19 1.4000(18)
C18 H18 0.9500
C19 C20 1.3770(19)
C19 H19 0.9500
C20 C21 1.4073(16)
C20 H20 0.9500
C21 C22 1.4323(17)
C22 C23 1.3544(16)
C22 H22 0.9500
C23 C24 1.4393(16)
C23 H23 0.9500

loop_
_geom_hbond_atom_site_label_D
_geom_hbond_atom_site_label_H
_geom_hbond_atom_site_label_A
_geom_hbond_distance_DH
_geom_hbond_distance_HA
_geom_hbond_distance_DA
_geom_hbond_angle_DHA
_geom_hbond_site_symmetry_A
O1 H1 N1 0.84 1.82 2.5647(13) 147.0 .
O4 H4 O1 0.84 1.79 2.6198(13) 171.6 1_545
C12 H12 O3 0.95 2.36 3.2860(15) 165.7 3_666
C14 H14 O3 0.95 2.62 3.5674(16) 173.6 3_666

loop_
_geom_torsion_atom_site_label_1
_geom_torsion_atom_site_label_2
_geom_torsion_atom_site_label_3
_geom_torsion_atom_site_label_4
_geom_torsion
O3 C1 C2 C3 177.62(11)
O4 C1 C2 C3 -1.77(15)
O3 C1 C2 C7 -4.23(18)
O4 C1 C2 C7 176.38(10)
C7 C2 C3 C4 -1.00(17)
C1 C2 C3 C4 177.24(11)
C2 C3 C4 C5 -0.03(18)
C3 C4 C5 C6 0.72(19)
C4 C5 C6 C7 -0.34(18)
C8 O2 C7 C6 -111.60(12)
C8 O2 C7 C2 73.40(14)
C5 C6 C7 O2 -175.84(10)
C5 C6 C7 C2 -0.74(18)
C3 C2 C7 O2 176.12(10)
C1 C2 C7 O2 -2.08(17)
C3 C2 C7 C6 1.38(16)
C1 C2 C7 C6 -176.82(10)
C7 O2 C8 C9 18.72(16)
C7 O2 C8 C13 -163.24(10)
O2 C8 C9 C10 179.41(10)
C13 C8 C9 C10 1.49(17)
C8 C9 C10 C11 0.09(17)
C9 C10 C11 C12 -0.71(17)
C10 C11 C12 C13 -0.24(17)
C11 C12 C13 C8 1.78(16)
C11 C12 C13 N1 -176.29(10)
O2 C8 C13 C12 179.46(9)
C9 C8 C13 C12 -2.44(16)
O2 C8 C13 N1 -2.32(14)
C9 C8 C13 N1 175.79(10)
C14 N1 C13 C12 -9.48(17)
C14 N1 C13 C8 172.39(10)
C13 N1 C14 C15 178.05(10)
N1 C14 C15 C24 -0.97(16)
N1 C14 C15 C16 177.15(10)
C14 C15 C16 C17 8.78(16)
C24 C15 C16 C17 -173.11(10)
C14 C15 C16 C21 -172.09(10)
C24 C15 C16 C21 6.02(15)
C21 C16 C17 C18 2.07(17)
C15 C16 C17 C18 -178.79(11)
C16 C17 C18 C19 -0.03(19)
C17 C18 C19 C20 -1.43(19)
C18 C19 C20 C21 0.79(19)
C19 C20 C21 C16 1.29(18)
C19 C20 C21 C22 -176.49(11)
C17 C16 C21 C20 -2.67(16)
C15 C16 C21 C20 178.14(10)
C17 C16 C21 C22 175.14(10)
C15 C16 C21 C22 -4.04(16)
C20 C21 C22 C23 177.38(11)
C16 C21 C22 C23 -0.42(17)
C21 C22 C23 C24 2.99(18)
C14 C15 C24 O1 -4.15(16)
C16 C15 C24 O1 177.73(10)
C14 C15 C24 C23 174.57(10)
C16 C15 C24 C23 -3.54(15)
C22 C23 C24 O1 177.80(11)
C22 C23 C24 C15 -0.96(16)
